data_4335045
loop_
_publ_author_name
'Shivaiah Vaddypally'
'Chongsong Xu'
'Senzhi Zhao'
'Yanfeng Fan'
'Christian E. Schafmeister'
'Michael J. Zdilla'

_publ_section_title
;
 Architectural Spiroligomers Designed for Binuclear Metal Complex
 Templating
;
_journal_name_full 'Inorganic Chemistry'
_journal_page_first 6457
_journal_page_last 6463
_journal_paper_doi 10.1021/ic4003498
_journal_volume 52
_journal_year 2013
_chemical_formula_moiety '(C58 H44 N12 O6 0), 4(C H4 O)'
_chemical_formula_sum 'C62 H60 N12 O10'
_chemical_formula_weight 1133.22
_chemical_name_systematic
; 
 ? 
;
_space_group_IT_number 4
_symmetry_cell_setting monoclinic
_symmetry_space_group_name_Hall 'P 2yb'
_symmetry_space_group_name_H-M 'P 1 21 1'
_atom_sites_solution_hydrogens geom
_atom_sites_solution_primary direct
_atom_sites_solution_secondary difmap
_audit_creation_method SHELXL-97
_cell_angle_alpha 90.00
_cell_angle_beta 106.286(2)
_cell_angle_gamma 90.00
_cell_formula_units_Z 2
_cell_length_a 12.0686(13)
_cell_length_b 17.2120(19)
_cell_length_c 13.7659(15)
_cell_measurement_reflns_used 9123
_cell_measurement_temperature 100(2)
_cell_measurement_theta_max 27.934
_cell_measurement_theta_min 2.367
_cell_volume 2744.8(5)
_computing_cell_refinement 'SAINT (Bruker AXS)'
_computing_data_collection 'COSMO (Bruker AXS)'
_computing_data_reduction 'SADABS (Bruker AXS)'
_computing_molecular_graphics 'XP (Sheldrick, 2008)'
_computing_publication_material 'APEX2 (Bruker AXS)'
_computing_structure_refinement 'SHELXL-97 (Sheldrick, 2008)'
_computing_structure_solution 'SHELXS-97 (Sheldrick, 2008)'
_diffrn_ambient_temperature 100(2)
_diffrn_detector_area_resol_mean 8.333
_diffrn_measured_fraction_theta_full 0.994
_diffrn_measured_fraction_theta_max 0.994
_diffrn_measurement_device_type 'Bruker Kappa APEX II DUO'
_diffrn_measurement_method 'omega scans'
_diffrn_radiation_monochromator graphite
_diffrn_radiation_source 'fine-focus sealed tube'
_diffrn_radiation_type MoK\a
_diffrn_radiation_wavelength 0.71073
_diffrn_reflns_av_R_equivalents 0.0424
_diffrn_reflns_av_sigmaI/netI 0.0655
_diffrn_reflns_limit_h_max 15
_diffrn_reflns_limit_h_min -15
_diffrn_reflns_limit_k_max 22
_diffrn_reflns_limit_k_min -21
_diffrn_reflns_limit_l_max 17
_diffrn_reflns_limit_l_min -17
_diffrn_reflns_number 34484
_diffrn_reflns_theta_full 27.48
_diffrn_reflns_theta_max 27.48
_diffrn_reflns_theta_min 1.94
_exptl_absorpt_coefficient_mu 0.096
_exptl_absorpt_correction_T_max 0.9905
_exptl_absorpt_correction_T_min 0.9538
_exptl_absorpt_correction_type multi-scan
_exptl_absorpt_process_details
;
 35510 Corrected reflections written to file
 Estimated minimum and maximum transmission:  0.6812  0.7456
 The ratio of these values is more reliable than their absolute values!
 Additional spherical absorption correction applied with mu*r =  0.2000
 Lambda/2 correction factor = 0.0015
;
_exptl_crystal_colour colorless
_exptl_crystal_density_diffrn 1.371
_exptl_crystal_description block
_exptl_crystal_F_000 1192
_exptl_crystal_size_max 0.50
_exptl_crystal_size_mid 0.30
_exptl_crystal_size_min 0.10
_platon_squeeze_details
;
Four identifiable, but badly disordered methanol molecules 
were removed using SQUEEZE. These were included in the atom
formula.Approximate locations are
C1S   1   -0.137650    0.221467    0.229117    11.00000
C2S   1    0.408987    0.365227   -0.198794    11.00000
C3S   1    0.155227    0.199902    0.295406    11.00000
C4S   1    0.712844    0.306118   -0.196821    11.00000
O1S   4   -0.224212    0.274012    0.200243    11.00000
O2S   4    0.324094    0.381264   -0.268844    11.00000
O3S   4    0.124010    0.232548    0.210431    11.00000
O4S   4    0.682075    0.379599   -0.218534    11.00000
;
_refine_diff_density_max 0.243
_refine_diff_density_min -0.221
_refine_diff_density_rms 0.044
_refine_ls_abs_structure_details 'Flack H D (1983), Acta Cryst. A39, 876-881'
_refine_ls_abs_structure_Flack 2.6(18)
_refine_ls_extinction_method none
_refine_ls_goodness_of_fit_ref 1.011
_refine_ls_hydrogen_treatment constr
_refine_ls_matrix_type full
_refine_ls_number_parameters 727
_refine_ls_number_reflns 12226
_refine_ls_number_restraints 204
_refine_ls_restrained_S_all 1.009
_refine_ls_R_factor_all 0.0941
_refine_ls_R_factor_gt 0.0545
_refine_ls_shift/su_max 0.042
_refine_ls_shift/su_mean 0.007
_refine_ls_structure_factor_coef Fsqd
_refine_ls_weighting_details 'calc w=1/[\s^2^(Fo^2^)+(0.0646P)^2^+0.0000P] where P=(Fo^2^+2Fc^2^)/3'
_refine_ls_weighting_scheme calc
_refine_ls_wR_factor_gt 0.1231
_refine_ls_wR_factor_ref 0.1365
_reflns_number_gt 7405
_reflns_number_total 12226
_reflns_threshold_expression >2sigma(I)
_cod_data_source_file ic4003498_si_002_5.cif
_cod_data_source_block L'
_cod_original_sg_symbol_H-M 'P 21'
_cod_database_code 4335045

loop_
_symmetry_equiv_pos_as_xyz
'x, y, z'
'-x, y+1/2, -z'

loop_
_atom_site_label
_atom_site_type_symbol
_atom_site_fract_x
_atom_site_fract_y
_atom_site_fract_z
_atom_site_U_iso_or_equiv
_atom_site_adp_type
_atom_site_occupancy
_atom_site_symmetry_multiplicity
_atom_site_calc_flag
_atom_site_refinement_flags
_atom_site_disorder_assembly
_atom_site_disorder_group
C1A C 0.1924(7) 0.2524(6) -0.0950(6) 0.024(2) Uani 0.508(5) 1 d P A 2
C1'A C 0.3176(6) 0.3556(5) 0.0656(6) 0.0211(14) Uani 0.508(5) 1 d PU A 2
N1A N 0.1499(5) 0.3168(5) -0.0730(5) 0.0318(16) Uani 0.508(5) 1 d PU A 2
N1'A N 0.3631(5) 0.2831(4) 0.0507(5) 0.0278(14) Uani 0.508(5) 1 d PU A 2
C2A C 0.2269(6) 0.3831(5) -0.0189(6) 0.0237(14) Uani 0.508(5) 1 d PU A 2
H2AA H 0.2614 0.4103 -0.0677 0.028 Uiso 0.508(5) 1 calc PR A 2
C2'A C 0.3183(6) 0.2416(6) -0.0453(6) 0.0292(15) Uani 0.508(5) 1 d PU A 2
H2'B H 0.3617 0.2598 -0.0932 0.035 Uiso 0.508(5) 1 calc PR A 2
C1 C 0.1788(10) 0.2346(7) -0.0696(8) 0.027(2) Uiso 0.492(5) 1 d PU A 1
C1' C 0.2897(7) 0.3406(6) 0.0958(6) 0.0245(17) Uiso 0.492(5) 1 d PU A 1
N1 N 0.1894(6) 0.3567(5) 0.0311(5) 0.0292(14) Uani 0.492(5) 1 d PU A 1
N1' N 0.2845(6) 0.2168(5) 0.0041(5) 0.0311(15) Uani 0.492(5) 1 d PU A 1
C2 C 0.1189(6) 0.2966(5) -0.0304(5) 0.0218(13) Uani 0.492(5) 1 d PU A 1
H2A H 0.0720 0.2717 0.0105 0.026 Uiso 0.492(5) 1 calc PR A 1
C2' C 0.3274(5) 0.2558(4) 0.0999(5) 0.0278(14) Uani 0.492(5) 1 d PU A 1
H2' H 0.3004 0.2277 0.1527 0.033 Uiso 0.492(5) 1 calc PR A 1
C3 C 0.0341(3) 0.3447(3) -0.1184(3) 0.0280(9) Uani 1 1 d U . .
H3C H -0.0232 0.3048 -0.1137 0.034 Uiso 0.508(5) 1 calc PR A 2
H3D H 0.0230 0.3574 -0.1907 0.034 Uiso 0.508(5) 1 calc PR A 2
H3A H -0.0194 0.3085 -0.1478 0.034 Uiso 0.492(5) 1 d PR A 1
H3B H 0.0739 0.3517 -0.1553 0.034 Uiso 0.492(5) 1 d PR A 1
C3' C 0.4602(3) 0.2452(3) 0.1213(3) 0.0314(9) Uani 1 1 d RU . .
H2'C H 0.4407 0.2290 0.1835 0.038 Uiso 0.508(5) 1 d PR A 2
H2'D H 0.5286 0.2797 0.1399 0.038 Uiso 0.508(5) 1 d PR A 2
H2'A H 0.4965 0.2382 0.1923 0.038 Uiso 0.492(5) 1 d PR A 1
H2'B H 0.4925 0.2905 0.0989 0.038 Uiso 0.492(5) 1 d PR A 1
C4' C 0.4807(3) 0.1759(3) 0.0616(3) 0.0255(10) Uani 1 1 d . A .
C4 C 0.0198(3) 0.4195(3) -0.0575(3) 0.0249(10) Uani 1 1 d . A .
C5' C 0.3592(3) 0.1538(3) -0.0108(3) 0.0289(10) Uani 1 1 d U . .
H5'C H 0.3089 0.1284 0.0255 0.035 Uiso 0.508(5) 1 calc PR A 2
H5'D H 0.3650 0.1211 -0.0683 0.035 Uiso 0.508(5) 1 calc PR A 2
H5'A H 0.3574 0.1622 -0.0802 0.035 Uiso 0.492(5) 1 d PR A 1
H5'B H 0.3376 0.1010 -0.0035 0.035 Uiso 0.492(5) 1 d PR A 1
C5 C 0.1428(3) 0.4355(3) 0.0090(3) 0.0286(9) Uani 1 1 d U . .
H5C H 0.1635 0.4902 0.0005 0.034 Uiso 0.508(5) 1 calc PR A 2
H5D H 0.1463 0.4274 0.0810 0.034 Uiso 0.508(5) 1 calc PR A 2
H5A H 0.1892 0.4608 -0.0280 0.034 Uiso 0.492(5) 1 d PR A 1
H5B H 0.1393 0.4668 0.0658 0.034 Uiso 0.492(5) 1 d PR A 1
C7 C -0.1336(3) 0.5061(3) -0.0913(3) 0.0265(10) Uani 1 1 d . A .
C7' C 0.6353(3) 0.0866(3) 0.0925(3) 0.0273(10) Uani 1 1 d . A .
C6' C 0.5572(4) 0.1928(3) -0.0042(3) 0.0385(12) Uani 1 1 d . . .
C6 C -0.0606(3) 0.4033(3) 0.0100(3) 0.0272(10) Uani 1 1 d . . .
C8 C 0.0008(3) 0.5248(3) -0.1942(3) 0.0280(10) Uani 1 1 d . A .
H8A H 0.0862 0.5243 -0.1731 0.034 Uiso 1 1 calc R . .
H8B H -0.0244 0.5797 -0.1961 0.034 Uiso 1 1 calc R . .
C8' C 0.4975(3) 0.0675(3) 0.1956(3) 0.0313(11) Uani 1 1 d . A .
H8'A H 0.5249 0.0131 0.1979 0.038 Uiso 1 1 calc R . .
H8'B H 0.4121 0.0665 0.1724 0.038 Uiso 1 1 calc R . .
C12' C 0.5024(3) 0.1322(3) 0.4596(3) 0.0310(11) Uani 1 1 d . . .
C12 C -0.0041(4) 0.4605(3) -0.4593(3) 0.0314(11) Uani 1 1 d . . .
C13' C 0.4600(4) 0.1025(3) 0.3620(3) 0.0296(10) Uani 1 1 d . . .
H13A H 0.3828 0.0843 0.3379 0.035 Uiso 1 1 calc R . .
C13 C 0.0336(3) 0.4901(3) -0.3598(3) 0.0334(11) Uani 1 1 d . . .
H13B H 0.1101 0.5092 -0.3340 0.040 Uiso 1 1 calc R . .
C14 C -0.0418(4) 0.4910(3) -0.3000(3) 0.0314(10) Uani 1 1 d . . .
C14' C 0.5345(3) 0.1004(3) 0.3014(3) 0.0238(9) Uani 1 1 d . . .
C15 C -0.1488(3) 0.4641(3) -0.3382(3) 0.0283(10) Uani 1 1 d . . .
H15A H -0.2005 0.4640 -0.2973 0.034 Uiso 1 1 calc R . .
C15' C 0.6501(3) 0.1287(3) 0.3424(3) 0.0314(12) Uani 1 1 d . . .
H15B H 0.7044 0.1273 0.3041 0.038 Uiso 1 1 calc R . .
C16' C 0.6790(3) 0.1576(3) 0.4379(3) 0.0303(11) Uani 1 1 d . . .
C16 C -0.1870(3) 0.4356(3) -0.4393(3) 0.0265(10) Uani 1 1 d . . .
C22' C 0.4260(4) 0.1379(3) 0.5297(3) 0.0341(11) Uani 1 1 d . . .
C22 C 0.0719(3) 0.4553(3) -0.5249(3) 0.0329(11) Uani 1 1 d . . .
N21 N 0.1834(3) 0.4752(3) -0.4893(3) 0.0534(13) Uani 1 1 d . . .
N21' N 0.3168(3) 0.1168(3) 0.4867(3) 0.0411(11) Uani 1 1 d . . .
C26' C 0.2467(3) 0.1240(3) 0.5513(3) 0.0359(12) Uani 1 1 d . . .
H26B H 0.1685 0.1084 0.5254 0.043 Uiso 1 1 calc R . .
C26 C 0.2538(5) 0.4714(4) -0.5444(4) 0.0614(17) Uani 1 1 d . . .
H26A H 0.3318 0.4872 -0.5170 0.074 Uiso 1 1 calc R . .
C25' C 0.2792(4) 0.1506(3) 0.6461(3) 0.0387(12) Uani 1 1 d . . .
H25A H 0.2259 0.1550 0.6851 0.046 Uiso 1 1 calc R . .
C25 C 0.2160(4) 0.4436(4) -0.6460(4) 0.0512(15) Uani 1 1 d . . .
H25B H 0.2687 0.4404 -0.6857 0.061 Uiso 1 1 calc R . .
C24 C 0.1046(4) 0.4218(4) -0.6855(4) 0.0489(15) Uani 1 1 d . . .
H24B H 0.0786 0.4021 -0.7526 0.059 Uiso 1 1 calc R . .
C24' C 0.3940(4) 0.1717(4) 0.6852(3) 0.0485(16) Uani 1 1 d . . .
H24A H 0.4216 0.1905 0.7526 0.058 Uiso 1 1 calc R . .
C32 C -0.3005(4) 0.4033(3) -0.4876(3) 0.0354(11) Uani 1 1 d . . .
C32' C 0.8003(3) 0.1895(3) 0.4838(3) 0.0278(10) Uani 1 1 d . . .
N31 N -0.3676(3) 0.3890(3) -0.4231(3) 0.0442(11) Uani 1 1 d . . .
N31' N 0.8651(3) 0.2051(3) 0.4253(3) 0.0417(10) Uani 1 1 d . . .
C36' C 0.9715(4) 0.2348(3) 0.4660(3) 0.0393(12) Uani 1 1 d . . .
H36B H 1.0185 0.2440 0.4222 0.047 Uiso 1 1 calc R . .
C36 C -0.4711(5) 0.3575(5) -0.4652(5) 0.075(2) Uani 1 1 d . . .
H36A H -0.5174 0.3435 -0.4224 0.091 Uiso 1 1 calc R . .
C35 C -0.5155(4) 0.3437(4) -0.5709(4) 0.0457(13) Uani 1 1 d . . .
H35A H -0.5904 0.3224 -0.5986 0.055 Uiso 1 1 calc R . .
C35' C 1.0145(4) 0.2521(4) 0.5630(5) 0.0620(17) Uani 1 1 d . . .
H35B H 1.0881 0.2760 0.5870 0.074 Uiso 1 1 calc R . .
C34 C -0.4487(4) 0.3617(4) -0.6296(4) 0.0518(15) Uani 1 1 d . . .
H34B H -0.4763 0.3547 -0.7008 0.062 Uiso 1 1 calc R . .
C34' C 0.9489(4) 0.2344(4) 0.6295(4) 0.0470(14) Uani 1 1 d . . .
H34A H 0.9789 0.2437 0.7000 0.056 Uiso 1 1 calc R . .
C41' C 0.7336(3) 0.1288(3) -0.0370(3) 0.0296(11) Uani 1 1 d . . .
C41 C -0.2291(3) 0.4639(3) 0.0408(3) 0.0265(10) Uani 1 1 d . . .
C42 C -0.3471(4) 0.4427(3) -0.0092(3) 0.0369(12) Uani 1 1 d . A .
H42A H -0.3683 0.4240 -0.0769 0.044 Uiso 1 1 calc R . .
C42' C 0.8413(3) 0.1484(3) 0.0109(3) 0.0293(11) Uani 1 1 d . A .
H42B H 0.8609 0.1655 0.0792 0.035 Uiso 1 1 calc R . .
C43' C 0.9279(3) 0.1433(4) -0.0422(4) 0.0391(13) Uani 1 1 d . . .
H43A H 1.0058 0.1570 -0.0099 0.047 Uiso 1 1 calc R A .
C43 C -0.4267(3) 0.4499(3) 0.0421(4) 0.0425(13) Uani 1 1 d . . .
H43B H -0.5051 0.4384 0.0086 0.051 Uiso 1 1 calc R A .
C44 C -0.3973(4) 0.4738(3) 0.1436(3) 0.0378(12) Uani 1 1 d . A .
H44A H -0.4546 0.4760 0.1789 0.045 Uiso 1 1 calc R . .
C44' C 0.8962(4) 0.1188(3) -0.1385(4) 0.0476(15) Uani 1 1 d . A .
H44B H 0.9529 0.1138 -0.1740 0.057 Uiso 1 1 calc R . .
C45 C -0.2825(4) 0.4945(3) 0.1929(3) 0.0374(11) Uani 1 1 d . . .
H45A H -0.2615 0.5122 0.2610 0.045 Uiso 1 1 calc R A .
C45' C 0.7848(4) 0.1010(3) -0.1861(4) 0.0446(13) Uani 1 1 d . . .
H45B H 0.7641 0.0868 -0.2556 0.054 Uiso 1 1 calc R A .
C46' C 0.6975(4) 0.1031(3) -0.1341(3) 0.0392(12) Uani 1 1 d . A .
H46A H 0.6201 0.0876 -0.1651 0.047 Uiso 1 1 calc R . .
C46 C -0.2033(3) 0.4888(3) 0.1417(3) 0.0276(10) Uani 1 1 d . A .
H46B H -0.1257 0.5022 0.1755 0.033 Uiso 1 1 calc R . .
O1 O 0.1438(2) 0.2022(2) -0.1485(2) 0.0318(7) Uani 1 1 d . . .
O1' O 0.3552(2) 0.3905(2) 0.1509(2) 0.0357(8) Uani 1 1 d . . .
O3' O 0.6997(2) 0.03381(19) 0.12769(19) 0.0257(7) Uani 1 1 d . . .
O3 O -0.1995(2) 0.5595(2) -0.1262(2) 0.0369(8) Uani 1 1 d . . .
O2' O 0.5490(3) 0.2458(2) -0.0644(2) 0.0444(9) Uani 1 1 d . A .
O2 O -0.0484(3) 0.3521(2) 0.0722(2) 0.0495(9) Uani 1 1 d . A .
N2' N 0.5396(3) 0.1099(2) 0.1216(2) 0.0287(9) Uani 1 1 d . . .
N2 N -0.0406(2) 0.4833(2) -0.1183(2) 0.0245(8) Uani 1 1 d . . .
N3' N 0.6427(3) 0.1352(2) 0.0147(2) 0.0270(9) Uani 1 1 d . A .
N3 N -0.1443(3) 0.4569(2) -0.0110(2) 0.0283(9) Uani 1 1 d . A .
N11 N -0.1123(3) 0.4331(2) -0.4970(2) 0.0296(9) Uani 1 1 d . . .
N11' N 0.6103(3) 0.1578(3) 0.4988(2) 0.0320(9) Uani 1 1 d . . .
C23 C 0.0297(4) 0.4287(3) -0.6267(3) 0.0382(11) Uani 1 1 d . . .
H23A H -0.0496 0.4158 -0.6538 0.046 Uiso 1 1 calc R . .
C23' C 0.4670(4) 0.1652(4) 0.6253(3) 0.0531(16) Uani 1 1 d . . .
H32A H 0.5458 0.1798 0.6507 0.064 Uiso 1 1 calc R . .
C33 C -0.3400(3) 0.3904(3) -0.5872(3) 0.0366(12) Uani 1 1 d . . .
H33A H -0.2917 0.4013 -0.6294 0.044 Uiso 1 1 calc R . .
C33' C 0.8395(4) 0.2031(3) 0.5906(4) 0.0455(13) Uani 1 1 d . . .
H33B H 0.7922 0.1911 0.6334 0.055 Uiso 1 1 calc R . .

loop_
_atom_site_aniso_label
_atom_site_aniso_U_11
_atom_site_aniso_U_22
_atom_site_aniso_U_33
_atom_site_aniso_U_23
_atom_site_aniso_U_13
_atom_site_aniso_U_12
C1A 0.012(3) 0.037(5) 0.015(4) -0.006(3) -0.010(3) 0.000(3)
C1'A 0.011(2) 0.025(3) 0.026(3) 0.001(2) 0.004(2) -0.010(2)
N1A 0.024(3) 0.038(3) 0.026(3) -0.020(3) -0.006(2) 0.005(2)
N1'A 0.025(3) 0.032(3) 0.024(3) -0.007(2) 0.002(2) 0.006(2)
C2A 0.014(2) 0.024(3) 0.026(3) -0.009(2) -0.005(2) -0.004(2)
C2'A 0.025(3) 0.032(3) 0.028(3) -0.008(3) 0.003(2) 0.003(3)
N1 0.028(3) 0.030(3) 0.022(3) -0.008(2) -0.005(2) 0.007(2)
N1' 0.023(3) 0.034(3) 0.033(3) -0.009(3) 0.001(2) 0.004(2)
C2 0.021(3) 0.026(3) 0.016(3) -0.001(2) 0.002(2) 0.000(2)
C2' 0.021(2) 0.029(3) 0.029(3) -0.002(2) 0.000(2) 0.004(2)
C3 0.0241(17) 0.029(2) 0.0222(18) -0.0120(17) -0.0072(14) 0.0032(17)
C3' 0.0197(16) 0.039(3) 0.034(2) -0.001(2) 0.0047(15) 0.0040(18)
C4' 0.0184(18) 0.036(3) 0.0185(19) 0.0002(19) -0.0011(15) 0.0028(19)
C4 0.0201(18) 0.026(3) 0.030(2) -0.0055(19) 0.0087(16) 0.0051(18)
C5' 0.0224(19) 0.036(2) 0.026(2) -0.0087(19) 0.0041(16) 0.0077(19)
C5 0.0187(18) 0.033(2) 0.027(2) -0.0097(19) -0.0052(15) 0.0038(18)
C7 0.0192(19) 0.037(3) 0.022(2) -0.007(2) 0.0027(16) 0.010(2)
C7' 0.024(2) 0.031(3) 0.025(2) -0.003(2) 0.0051(17) -0.011(2)
C6' 0.044(2) 0.033(3) 0.025(2) -0.009(2) -0.0109(18) 0.015(2)
C6 0.0142(17) 0.040(3) 0.032(2) 0.004(2) 0.0147(16) -0.0026(18)
C8 0.0173(18) 0.035(3) 0.034(2) 0.010(2) 0.0112(17) 0.0054(19)
C8' 0.031(2) 0.040(3) 0.020(2) -0.012(2) 0.0016(17) -0.004(2)
C12' 0.024(2) 0.045(3) 0.029(2) -0.002(2) 0.0155(18) 0.000(2)
C12 0.039(2) 0.026(3) 0.027(2) 0.001(2) 0.0062(18) 0.003(2)
C13' 0.038(2) 0.030(3) 0.025(2) -0.008(2) 0.0164(17) -0.003(2)
C13 0.0152(17) 0.042(3) 0.040(2) 0.004(2) 0.0015(16) -0.0014(19)
C14 0.036(2) 0.031(3) 0.030(2) 0.011(2) 0.0144(18) 0.002(2)
C14' 0.0170(16) 0.030(3) 0.0209(19) -0.0086(18) 0.0004(14) 0.0022(17)
C15 0.032(2) 0.032(3) 0.023(2) 0.0010(19) 0.0104(17) 0.005(2)
C15' 0.0173(19) 0.053(4) 0.022(2) 0.003(2) 0.0019(16) 0.005(2)
C16' 0.0237(19) 0.034(3) 0.031(2) 0.004(2) 0.0033(17) 0.006(2)
C16 0.029(2) 0.036(3) 0.0155(19) 0.0025(19) 0.0082(15) 0.001(2)
C22' 0.043(2) 0.038(3) 0.032(2) -0.004(2) 0.029(2) -0.001(2)
C22 0.032(2) 0.031(3) 0.031(2) 0.000(2) 0.0013(17) 0.003(2)
N21 0.049(2) 0.078(4) 0.038(2) -0.027(2) 0.0183(19) -0.012(3)
N21' 0.034(2) 0.045(3) 0.053(2) -0.009(2) 0.0269(18) -0.016(2)
C26' 0.030(2) 0.042(3) 0.041(2) -0.003(2) 0.0185(19) -0.007(2)
C26 0.069(3) 0.067(5) 0.061(3) -0.019(3) 0.040(3) -0.016(3)
C25' 0.041(2) 0.037(3) 0.045(3) 0.006(2) 0.023(2) 0.007(2)
C25 0.071(4) 0.053(4) 0.039(3) 0.001(3) 0.031(3) 0.007(3)
C24 0.053(3) 0.063(4) 0.036(3) 0.001(3) 0.021(2) 0.004(3)
C24' 0.047(3) 0.074(5) 0.023(2) -0.004(3) 0.007(2) 0.014(3)
C32 0.039(2) 0.034(3) 0.036(2) 0.012(2) 0.013(2) 0.000(2)
C32' 0.0217(19) 0.035(3) 0.021(2) -0.007(2) -0.0041(16) 0.007(2)
N31 0.0270(18) 0.054(3) 0.054(2) 0.003(2) 0.0158(17) 0.008(2)
N31' 0.047(2) 0.047(3) 0.032(2) -0.003(2) 0.0124(17) -0.016(2)
C36' 0.040(3) 0.041(3) 0.043(3) -0.001(2) 0.022(2) -0.007(2)
C36 0.039(3) 0.082(5) 0.106(5) -0.011(4) 0.022(3) -0.012(3)
C35 0.028(2) 0.043(3) 0.055(3) -0.005(3) -0.007(2) -0.011(2)
C35' 0.037(3) 0.050(4) 0.092(5) -0.013(3) 0.008(3) 0.003(3)
C34 0.054(3) 0.046(4) 0.042(3) 0.001(3) -0.009(2) -0.008(3)
C34' 0.033(2) 0.055(4) 0.043(3) -0.016(3) -0.006(2) 0.000(3)
C41' 0.031(2) 0.032(3) 0.035(2) -0.003(2) 0.0252(19) -0.002(2)
C41 0.0205(19) 0.031(3) 0.025(2) 0.0103(19) 0.0008(15) 0.0087(18)
C42 0.037(2) 0.031(3) 0.034(2) 0.005(2) -0.0038(18) -0.013(2)
C42' 0.0226(19) 0.037(3) 0.035(2) 0.005(2) 0.0185(18) 0.0138(19)
C43' 0.028(2) 0.046(3) 0.051(3) 0.001(3) 0.024(2) 0.005(2)
C43 0.024(2) 0.037(3) 0.063(3) 0.020(3) 0.006(2) 0.000(2)
C44 0.049(3) 0.033(3) 0.046(3) 0.007(2) 0.037(2) 0.004(2)
C44' 0.045(3) 0.046(4) 0.063(3) 0.009(3) 0.033(3) 0.014(3)
C45 0.049(3) 0.032(3) 0.034(2) 0.000(2) 0.014(2) -0.002(2)
C45' 0.062(3) 0.043(3) 0.035(3) -0.001(2) 0.023(2) 0.010(3)
C46' 0.045(2) 0.046(3) 0.036(2) 0.005(2) 0.026(2) 0.003(2)
C46 0.0265(19) 0.028(2) 0.025(2) -0.0014(18) 0.0017(15) -0.0018(18)
O1 0.0290(15) 0.034(2) 0.0261(15) -0.0080(15) -0.0034(12) 0.0019(15)
O1' 0.0256(15) 0.040(2) 0.0349(17) -0.0131(16) -0.0019(13) 0.0027(16)
O3' 0.0197(13) 0.033(2) 0.0254(15) 0.0031(14) 0.0073(11) 0.0093(14)
O3 0.0284(15) 0.042(2) 0.0400(18) 0.0028(17) 0.0082(13) 0.0079(17)
O2' 0.0445(18) 0.045(2) 0.054(2) 0.0174(17) 0.0313(16) 0.0189(17)
O2 0.058(2) 0.052(2) 0.0379(17) 0.0137(17) 0.0126(15) 0.0118(18)
N2' 0.0205(16) 0.044(3) 0.0221(17) -0.0092(17) 0.0075(13) 0.0136(17)
N2 0.0212(16) 0.027(2) 0.0230(17) 0.0086(15) 0.0020(13) -0.0027(15)
N3' 0.0203(16) 0.042(3) 0.0236(18) -0.0035(18) 0.0147(14) 0.0041(17)
N3 0.0249(17) 0.032(2) 0.0249(18) 0.0062(17) 0.0019(14) 0.0045(17)
N11 0.0311(18) 0.032(2) 0.0266(19) -0.0004(18) 0.0100(15) 0.0008(19)
N11' 0.0310(19) 0.039(3) 0.0219(18) 0.0007(18) 0.0015(15) 0.0014(19)
C23 0.045(2) 0.033(3) 0.037(2) -0.009(2) 0.012(2) -0.004(2)
C23' 0.032(2) 0.111(5) 0.018(2) 0.011(3) 0.0082(18) 0.018(3)
C33 0.025(2) 0.053(3) 0.026(2) 0.008(2) -0.0019(17) -0.004(2)
C33' 0.052(3) 0.047(3) 0.037(3) -0.011(3) 0.011(2) -0.008(3)

loop_
_atom_type_symbol
_atom_type_description
_atom_type_scat_dispersion_real
_atom_type_scat_dispersion_imag
_atom_type_scat_source
C C 0.0033 0.0016 'International Tables Vol C Tables 4.2.6.8 and 6.1.1.4'
H H 0.0000 0.0000 'International Tables Vol C Tables 4.2.6.8 and 6.1.1.4'
N N 0.0061 0.0033 'International Tables Vol C Tables 4.2.6.8 and 6.1.1.4'
O O 0.0106 0.0060 'International Tables Vol C Tables 4.2.6.8 and 6.1.1.4'

loop_
_geom_angle_atom_site_label_1
_geom_angle_atom_site_label_2
_geom_angle_atom_site_label_3
_geom_angle
O1 C1A N1A 127.8(7)
O1 C1A C2'A 117.3(8)
N1A C1A C2'A 114.9(8)
O1' C1'A N1'A 119.8(7)
O1' C1'A C2A 125.6(8)
N1'A C1'A C2A 114.6(7)
C1A N1A C3 125.7(6)
C1A N1A C2A 121.8(6)
C3 N1A C2A 110.2(6)
C1'A N1'A C3' 125.3(6)
C1'A N1'A C2'A 120.4(6)
C3' N1'A C2'A 114.2(6)
C1'A C2A C5 114.3(6)
C1'A C2A N1A 111.7(7)
C5 C2A N1A 102.3(5)
N1'A C2'A C1A 115.0(7)
N1'A C2'A C5' 100.7(6)
C1A C2'A C5' 116.0(7)
O1 C1 N1' 124.7(10)
O1 C1 C2 126.1(10)
N1' C1 C2 109.2(9)
O1' C1' N1 124.4(8)
O1' C1' C2' 119.8(7)
N1 C1' C2' 115.8(8)
C1' N1 C2 121.5(8)
C1' N1 C5 124.1(7)
C2 N1 C5 114.2(5)
C1 N1' C2' 125.0(7)
C1 N1' C5' 121.6(7)
C2' N1' C5' 113.4(5)
N1 C2 C1 117.5(7)
N1 C2 C3 102.8(6)
C1 C2 C3 112.1(6)
N1' C2' C1' 112.6(6)
N1' C2' C3' 101.9(5)
C1' C2' C3' 113.5(6)
N1A C3 C4 106.2(4)
N1A C3 C2 32.3(3)
C4 C3 C2 99.4(4)
N1'A C3' C4' 102.4(4)
N1'A C3' C2' 39.2(3)
C4' C3' C2' 107.8(4)
N2' C4' C6' 102.0(3)
N2' C4' C3' 115.7(3)
C6' C4' C3' 113.6(4)
N2' C4' C5' 112.9(4)
C6' C4' C5' 106.8(3)
C3' C4' C5' 105.7(3)
N2 C4 C5 117.1(4)
N2 C4 C6 100.7(3)
C5 C4 C6 109.8(3)
N2 C4 C3 115.2(3)
C5 C4 C3 103.4(3)
C6 C4 C3 110.7(4)
N1' C5' C4' 103.5(4)
N1' C5' C2'A 36.8(4)
C4' C5' C2'A 96.5(4)
N1 C5 C2A 40.8(4)
N1 C5 C4 102.0(4)
C2A C5 C4 110.7(4)
O3 C7 N2 128.1(4)
O3 C7 N3 124.1(3)
N2 C7 N3 107.8(4)
O3' C7' N3' 126.4(4)
O3' C7' N2' 126.8(4)
N3' C7' N2' 106.9(4)
O2' C6' N3' 124.9(4)
O2' C6' C4' 127.8(4)
N3' C6' C4' 107.3(4)
O2 C6 N3 126.2(3)
O2 C6 C4 125.8(4)
N3 C6 C4 107.9(4)
N2 C8 C14 114.0(4)
N2' C8' C14' 114.8(4)
N11' C12' C13' 124.3(3)
N11' C12' C22' 114.8(4)
C13' C12' C22' 120.8(4)
N11 C12 C13 120.9(3)
N11 C12 C22 116.7(4)
C13 C12 C22 122.4(4)
C14' C13' C12' 117.6(4)
C14 C13 C12 119.6(4)
C15 C14 C13 119.1(4)
C15 C14 C8 122.7(3)
C13 C14 C8 118.2(4)
C13' C14' C15' 118.5(3)
C13' C14' C8' 121.5(4)
C15' C14' C8' 119.9(3)
C14 C15 C16 121.1(3)
C16' C15' C14' 117.6(3)
N11' C16' C15' 125.0(4)
N11' C16' C32' 115.6(4)
C15' C16' C32' 119.3(3)
N11 C16 C15 119.8(3)
N11 C16 C32 114.5(3)
C15 C16 C32 125.7(3)
N21' C22' C23' 124.9(4)
N21' C22' C12' 113.7(4)
C23' C22' C12' 121.3(4)
N21 C22 C23 119.1(4)
N21 C22 C12 119.9(4)
C23 C22 C12 121.0(4)
C26 N21 C22 122.1(4)
C22' N21' C26' 113.1(4)
C25' C26' N21' 126.2(4)
N21 C26 C25 120.7(5)
C26' C25' C24' 117.2(4)
C24 C25 C26 119.7(4)
C25 C24 C23 118.8(5)
C23' C24' C25' 119.1(4)
C33 C32 N31 121.7(4)
C33 C32 C16 123.4(4)
N31 C32 C16 114.8(4)
N31' C32' C33' 121.4(4)
N31' C32' C16' 119.5(3)
C33' C32' C16' 119.1(3)
C36 N31 C32 116.0(4)
C32' N31' C36' 119.3(4)
C35' C36' N31' 124.2(4)
N31 C36 C35 123.3(5)
C34 C35 C36 117.7(5)
C36' C35' C34' 118.5(5)
C35 C34 C33 119.8(5)
C33' C34' C35' 119.0(5)
C42' C41' C46' 124.8(3)
C42' C41' N3' 120.1(4)
C46' C41' N3' 115.1(3)
C46 C41 N3 122.5(3)
C46 C41 C42 117.7(3)
N3 C41 C42 119.8(4)
C43 C42 C41 118.6(4)
C41' C42' C43' 118.9(4)
C44' C43' C42' 118.5(4)
C42 C43 C44 122.0(4)
C43 C44 C45 119.6(3)
C43' C44' C45' 121.2(4)
C46 C45 C44 118.6(4)
C44' C45' C46' 121.5(5)
C41' C46' C45' 115.0(4)
C45 C46 C41 123.4(4)
C1 O1 C1A 25.6(6)
C1' O1' C1'A 29.8(4)
C7' N2' C8' 122.7(4)
C7' N2' C4' 111.9(3)
C8' N2' C4' 125.0(3)
C7 N2 C4 112.8(3)
C7 N2 C8 122.4(4)
C4 N2 C8 124.5(3)
C7' N3' C6' 111.6(3)
C7' N3' C41' 123.4(4)
C6' N3' C41' 124.9(4)
C6 N3 C41 124.1(3)
C6 N3 C7 110.5(3)
C41 N3 C7 125.4(3)
C12 N11 C16 119.6(4)
C16' N11' C12' 116.8(3)
C24 C23 C22 119.5(4)
C22' C23' C24' 119.5(4)
C32 C33 C34 121.3(4)
C34' C33' C32' 117.6(4)

loop_
_geom_bond_atom_site_label_1
_geom_bond_atom_site_label_2
_geom_bond_distance
C1A O1 1.180(10)
C1A N1A 1.292(12)
C1A C2'A 1.492(10)
C1'A O1' 1.283(8)
C1'A N1'A 1.402(11)
C1'A C2A 1.435(10)
N1A C3 1.444(7)
N1A C2A 1.528(10)
N1'A C3' 1.451(7)
N1'A C2'A 1.466(10)
C2A C5 1.486(9)
C2'A C5' 1.618(11)
C1 O1 1.188(12)
C1 N1' 1.423(13)
C1 C2 1.474(14)
C1' O1' 1.266(9)
C1' N1 1.316(10)
C1' C2' 1.526(11)
N1 C2 1.451(10)
N1 C5 1.467(9)
N1' C2' 1.439(9)
N1' C5' 1.461(9)
C2 C3 1.582(8)
C2' C3' 1.557(7)
C3 C4 1.573(6)
C3' C4' 1.508(6)
C4' N2' 1.466(6)
C4' C6' 1.493(6)
C4' C5' 1.571(5)
C4 N2 1.447(5)
C4 C5 1.535(5)
C4 C6 1.546(5)
C7 O3 1.221(5)
C7 N2 1.337(5)
C7 N3 1.427(5)
C7' O3' 1.206(5)
C7' N3' 1.381(5)
C7' N2' 1.384(5)
C6' O2' 1.216(6)
C6' N3' 1.402(6)
C6 O2 1.209(5)
C6 N3 1.339(5)
C8 N2 1.464(5)
C8 C14 1.518(6)
C8' N2' 1.456(5)
C8' C14' 1.509(5)
C12' N11' 1.337(5)
C12' C13' 1.393(6)
C12' C22' 1.514(5)
C12 N11 1.349(5)
C12 C13 1.411(6)
C12 C22 1.459(6)
C13' C14' 1.389(5)
C13 C14 1.388(5)
C14 C15 1.333(6)
C14' C15' 1.435(5)
C15 C16 1.426(5)
C15' C16' 1.356(6)
C16' N11' 1.334(5)
C16' C32' 1.525(6)
C16 N11 1.358(5)
C16 C32 1.456(6)
C22' N21' 1.334(5)
C22' C23' 1.354(6)
C22 N21 1.341(5)
C22 C23 1.426(6)
N21 C26 1.289(6)
N21' C26' 1.394(6)
C26' C25' 1.334(6)
C26 C25 1.427(7)
C25' C24' 1.387(6)
C25 C24 1.354(7)
C24 C23 1.377(6)
C24' C23' 1.370(6)
C32 C33 1.338(6)
C32 N31 1.381(5)
C32' N31' 1.297(5)
C32' C33' 1.433(6)
N31 C36 1.337(7)
N31' C36' 1.350(5)
C36' C35' 1.325(7)
C36 C35 1.422(7)
C35 C34 1.327(7)
C35' C34' 1.401(7)
C34 C33 1.370(6)
C34' C33' 1.387(6)
C41' C42' 1.326(5)
C41' C46' 1.358(6)
C41' N3' 1.470(4)
C41 C46 1.402(5)
C41 N3 1.407(5)
C41 C42 1.445(6)
C42 C43 1.349(6)
C42' C43' 1.435(5)
C43' C44' 1.341(7)
C43 C44 1.404(6)
C44 C45 1.407(6)
C44' C45' 1.356(7)
C45 C46 1.341(5)
C45' C46' 1.430(5)

loop_
_geom_torsion_atom_site_label_1
_geom_torsion_atom_site_label_2
_geom_torsion_atom_site_label_3
_geom_torsion_atom_site_label_4
_geom_torsion
O1 C1A N1A C3 -6.8(15)
C2'A C1A N1A C3 173.4(7)
O1 C1A N1A C2A -168.1(8)
C2'A C1A N1A C2A 12.2(12)
O1' C1'A N1'A C3' -6.6(11)
C2A C1'A N1'A C3' 175.5(6)
O1' C1'A N1'A C2'A 178.1(7)
C2A C1'A N1'A C2'A 0.2(10)
O1' C1'A C2A C5 -25.9(11)
N1'A C1'A C2A C5 151.9(6)
O1' C1'A C2A N1A -141.5(7)
N1'A C1'A C2A N1A 36.3(9)
C1A N1A C2A C1'A -45.7(10)
C3 N1A C2A C1'A 150.4(6)
C1A N1A C2A C5 -168.4(7)
C3 N1A C2A C5 27.7(7)
C1'A N1'A C2'A C1A -34.0(11)
C3' N1'A C2'A C1A 150.2(7)
C1'A N1'A C2'A C5' -159.5(6)
C3' N1'A C2'A C5' 24.7(7)
O1 C1A C2'A N1'A -153.3(8)
N1A C1A C2'A N1'A 26.5(11)
O1 C1A C2'A C5' -36.2(10)
N1A C1A C2'A C5' 143.5(8)
O1' C1' N1 C2 179.5(7)
C2' C1' N1 C2 1.3(11)
O1' C1' N1 C5 4.2(13)
C2' C1' N1 C5 -174.1(6)
O1 C1 N1' C2' -179.9(8)
C2 C1 N1' C2' -2.3(12)
O1 C1 N1' C5' -1.7(15)
C2 C1 N1' C5' 175.9(7)
C1' N1 C2 C1 -37.6(11)
C5 N1 C2 C1 138.2(7)
C1' N1 C2 C3 -161.2(7)
C5 N1 C2 C3 14.6(7)
O1 C1 C2 N1 -146.2(9)
N1' C1 C2 N1 36.2(11)
O1 C1 C2 C3 -27.5(13)
N1' C1 C2 C3 155.0(7)
C1 N1' C2' C1' -30.5(10)
C5' N1' C2' C1' 151.1(6)
C1 N1' C2' C3' -152.5(8)
C5' N1' C2' C3' 29.1(7)
O1' C1' C2' N1' -147.8(7)
N1 C1' C2' N1' 30.6(10)
O1' C1' C2' C3' -32.6(10)
N1 C1' C2' C3' 145.7(7)
C1A N1A C3 C4 173.3(8)
C2A N1A C3 C4 -23.6(7)
C1A N1A C3 C2 91.3(12)
C2A N1A C3 C2 -105.6(9)
N1 C2 C3 N1A 71.4(8)
C1 C2 C3 N1A -55.7(8)
N1 C2 C3 C4 -34.0(5)
C1 C2 C3 C4 -161.2(6)
C1'A N1'A C3' C4' -172.8(6)
C2'A N1'A C3' C4' 2.7(7)
C1'A N1'A C3' C2' 84.1(8)
C2'A N1'A C3' C2' -100.3(8)
N1' C2' C3' N1'A 65.1(6)
C1' C2' C3' N1'A -56.2(7)
N1' C2' C3' C4' -22.8(6)
C1' C2' C3' C4' -144.1(5)
N1'A C3' C4' N2' -156.2(4)
C2' C3' C4' N2' -115.9(4)
N1'A C3' C4' C6' 86.2(4)
C2' C3' C4' C6' 126.5(4)
N1'A C3' C4' C5' -30.5(5)
C2' C3' C4' C5' 9.8(5)
N1A C3 C4 N2 138.7(4)
C2 C3 C4 N2 171.2(4)
N1A C3 C4 C5 9.7(5)
C2 C3 C4 C5 42.2(4)
N1A C3 C4 C6 -107.8(5)
C2 C3 C4 C6 -75.4(4)
C1 N1' C5' C4' 158.1(7)
C2' N1' C5' C4' -23.5(7)
C1 N1' C5' C2'A 75.3(9)
C2' N1' C5' C2'A -106.3(9)
N2' C4' C5' N1' 134.3(4)
C6' C4' C5' N1' -114.4(5)
C3' C4' C5' N1' 6.9(5)
N2' C4' C5' C2'A 171.0(4)
C6' C4' C5' C2'A -77.7(5)
C3' C4' C5' C2'A 43.6(5)
N1'A C2'A C5' N1' 64.4(6)
C1A C2'A C5' N1' -60.4(7)
N1'A C2'A C5' C4' -39.5(5)
C1A C2'A C5' C4' -164.3(6)
C1' N1 C5 C2A 80.0(9)
C2 N1 C5 C2A -95.6(7)
C1' N1 C5 C4 -172.1(7)
C2 N1 C5 C4 12.2(7)
C1'A C2A C5 N1 -57.3(7)
N1A C2A C5 N1 63.7(6)
C1'A C2A C5 C4 -141.7(6)
N1A C2A C5 C4 -20.7(7)
N2 C4 C5 N1 -161.9(4)
C6 C4 C5 N1 84.1(5)
C3 C4 C5 N1 -34.1(5)
N2 C4 C5 C2A -120.3(5)
C6 C4 C5 C2A 125.8(5)
C3 C4 C5 C2A 7.6(6)
N2' C4' C6' O2' -175.6(5)
C3' C4' C6' O2' -50.4(6)
C5' C4' C6' O2' 65.7(6)
N2' C4' C6' N3' 5.0(4)
C3' C4' C6' N3' 130.2(4)
C5' C4' C6' N3' -113.7(4)
N2 C4 C6 O2 177.2(4)
C5 C4 C6 O2 -58.7(6)
C3 C4 C6 O2 54.9(6)
N2 C4 C6 N3 -4.2(4)
C5 C4 C6 N3 119.9(4)
C3 C4 C6 N3 -126.5(4)
N11' C12' C13' C14' -0.9(8)
C22' C12' C13' C14' 178.8(5)
N11 C12 C13 C14 -0.1(8)
C22 C12 C13 C14 -177.8(5)
C12 C13 C14 C15 -0.3(8)
C12 C13 C14 C8 -178.6(4)
N2 C8 C14 C15 39.4(6)
N2 C8 C14 C13 -142.3(4)
C12' C13' C14' C15' 0.0(7)
C12' C13' C14' C8' 178.5(4)
N2' C8' C14' C13' 140.9(4)
N2' C8' C14' C15' -40.7(6)
C13 C14 C15 C16 -0.8(8)
C8 C14 C15 C16 177.5(4)
C13' C14' C15' C16' -1.4(7)
C8' C14' C15' C16' -179.9(5)
C14' C15' C16' N11' 4.0(8)
C14' C15' C16' C32' -179.1(4)
C14 C15 C16 N11 2.3(7)
C14 C15 C16 C32 178.4(5)
N11' C12' C22' N21' 175.9(5)
C13' C12' C22' N21' -3.9(7)
N11' C12' C22' C23' -1.6(8)
C13' C12' C22' C23' 178.6(5)
N11 C12 C22 N21 -174.2(5)
C13 C12 C22 N21 3.5(8)
N11 C12 C22 C23 5.3(7)
C13 C12 C22 C23 -177.0(5)
C23 C22 N21 C26 0.3(9)
C12 C22 N21 C26 179.8(6)
C23' C22' N21' C26' -1.3(8)
C12' C22' N21' C26' -178.6(4)
C22' N21' C26' C25' 1.7(8)
C22 N21 C26 C25 -1.6(10)
N21' C26' C25' C24' -1.5(9)
N21 C26 C25 C24 0.8(10)
C26 C25 C24 C23 1.4(9)
C26' C25' C24' C23' 0.8(9)
N11 C16 C32 C33 -16.4(7)
C15 C16 C32 C33 167.4(5)
N11 C16 C32 N31 165.7(4)
C15 C16 C32 N31 -10.5(7)
N11' C16' C32' N31' -167.1(5)
C15' C16' C32' N31' 15.7(7)
N11' C16' C32' C33' 11.6(7)
C15' C16' C32' C33' -165.6(5)
C33 C32 N31 C36 3.8(8)
C16 C32 N31 C36 -178.3(5)
C33' C32' N31' C36' -0.1(8)
C16' C32' N31' C36' 178.5(5)
C32' N31' C36' C35' -2.4(9)
C32 N31 C36 C35 -4.4(9)
N31 C36 C35 C34 1.7(10)
N31' C36' C35' C34' 4.0(9)
C36 C35 C34 C33 1.7(9)
C36' C35' C34' C33' -3.2(9)
C46 C41 C42 C43 1.9(7)
N3 C41 C42 C43 180.0(4)
C46' C41' C42' C43' 0.6(8)
N3' C41' C42' C43' -178.6(4)
C41' C42' C43' C44' -0.1(8)
C41 C42 C43 C44 -3.0(8)
C42 C43 C44 C45 3.0(8)
C42' C43' C44' C45' 1.7(9)
C43 C44 C45 C46 -1.7(8)
C43' C44' C45' C46' -3.8(9)
C42' C41' C46' C45' -2.6(8)
N3' C41' C46' C45' 176.8(4)
C44' C45' C46' C41' 4.1(8)
C44 C45 C46 C41 0.7(8)
N3 C41 C46 C45 -178.8(5)
C42 C41 C46 C45 -0.8(7)
N1' C1 O1 C1A -96(2)
C2 C1 O1 C1A 87(2)
N1A C1A O1 C1 -90(2)
C2'A C1A O1 C1 90(2)
N1 C1' O1' C1'A -82.4(14)
C2' C1' O1' C1'A 95.8(13)
N1'A C1'A O1' C1' -82.6(13)
C2A C1'A O1' C1' 95.1(13)
O3' C7' N2' C8' -5.6(6)
N3' C7' N2' C8' 173.9(3)
O3' C7' N2' C4' -179.4(4)
N3' C7' N2' C4' 0.1(5)
C14' C8' N2' C7' 98.7(5)
C14' C8' N2' C4' -88.3(5)
C6' C4' N2' C7' -3.1(4)
C3' C4' N2' C7' -127.0(4)
C5' C4' N2' C7' 111.1(4)
C6' C4' N2' C8' -176.8(4)
C3' C4' N2' C8' 59.4(5)
C5' C4' N2' C8' -62.6(5)
O3 C7 N2 C4 177.8(4)
N3 C7 N2 C4 -1.7(5)
O3 C7 N2 C8 3.8(7)
N3 C7 N2 C8 -175.6(3)
C5 C4 N2 C7 -115.4(4)
C6 C4 N2 C7 3.5(4)
C3 C4 N2 C7 122.6(4)
C5 C4 N2 C8 58.4(5)
C6 C4 N2 C8 177.3(4)
C3 C4 N2 C8 -63.6(5)
C14 C8 N2 C7 -95.8(5)
C14 C8 N2 C4 91.0(4)
O3' C7' N3' C6' -177.1(4)
N2' C7' N3' C6' 3.4(5)
O3' C7' N3' C41' -0.4(7)
N2' C7' N3' C41' -179.9(4)
O2' C6' N3' C7' 175.2(4)
C4' C6' N3' C7' -5.4(5)
O2' C6' N3' C41' -1.5(7)
C4' C6' N3' C41' 177.9(4)
C42' C41' N3' C7' -70.5(6)
C46' C41' N3' C7' 110.1(5)
C42' C41' N3' C6' 105.8(5)
C46' C41' N3' C6' -73.6(6)
O2 C6 N3 C41 3.2(7)
C4 C6 N3 C41 -175.4(4)
O2 C6 N3 C7 -177.9(4)
C4 C6 N3 C7 3.5(5)
C46 C41 N3 C6 69.0(6)
C42 C41 N3 C6 -109.0(5)
C46 C41 N3 C7 -109.7(5)
C42 C41 N3 C7 72.3(6)
O3 C7 N3 C6 179.2(4)
N2 C7 N3 C6 -1.3(5)
O3 C7 N3 C41 -1.9(7)
N2 C7 N3 C41 177.5(4)
C13 C12 N11 C16 1.6(7)
C22 C12 N11 C16 179.4(4)
C15 C16 N11 C12 -2.7(7)
C32 C16 N11 C12 -179.2(4)
C15' C16' N11' C12' -4.8(7)
C32' C16' N11' C12' 178.2(4)
C13' C12' N11' C16' 3.2(8)
C22' C12' N11' C16' -176.6(4)
C25 C24 C23 C22 -2.6(8)
N21 C22 C23 C24 1.8(8)
C12 C22 C23 C24 -177.7(5)
N21' C22' C23' C24' 0.8(9)
C12' C22' C23' C24' 177.9(5)
C25' C24' C23' C22' -0.4(9)
N31 C32 C33 C34 -0.6(9)
C16 C32 C33 C34 -178.3(5)
C35 C34 C33 C32 -2.3(9)
C35' C34' C33' C32' 0.9(8)
N31' C32' C33' C34' 0.7(8)
C16' C32' C33' C34' -178.0(5)

loop_
_platon_squeeze_void_nr
_platon_squeeze_void_average_x
_platon_squeeze_void_average_y
_platon_squeeze_void_average_z
_platon_squeeze_void_volume
_platon_squeeze_void_count_electrons
_platon_squeeze_void_content
1 0.251 0.299 0.511 194 72 ' '
2 -0.251 0.799 0.489 194 72 ' '
